data_2006584
loop_
_publ_author_name
'Okabe, Nobuo '
' Inubushi, Chika'

_publ_contact_author
; Nobuo Okabe
Faculty of Pharmaceutical Sciences
Kinki University
Kowakae 3-4-1
Higashiosaka
Osaka 577
Japan
;
_publ_section_title
;
 Phenylpyruvic Acid
;
_journal_issue 10
_journal_name_full 'Acta Crystallographica Section C'
_journal_page_first 1449
_journal_page_last 1450
_journal_paper_doi 10.1107/S0108270197006525
_journal_volume 53
_journal_year 1997
_chemical_formula_moiety 'C9 H8 O3'
_chemical_formula_sum 'C9 H8 O3'
_chemical_formula_weight 164.16
_space_group_IT_number 14
_symmetry_cell_setting monoclinic
_symmetry_space_group_name_Hall '-P 2yab'
_symmetry_space_group_name_H-M 'P 1 21/a 1'
_atom_type_scat_source 'International Tables for X-ray Crystallography Vol.IV'
_cell_angle_alpha 90
_cell_angle_beta 91.30(3)
_cell_angle_gamma 90
_cell_formula_units_Z 4
_cell_length_a 7.4890(10)
_cell_length_b 5.534(4)
_cell_length_c 18.722(2)
_cell_measurement_reflns_used 25
_cell_measurement_temperature 296
_cell_measurement_theta_max 19.59
_cell_measurement_theta_min 15.34
_cell_volume 775.7(6)
_computing_cell_refinement 'MSC/AFC Diffractometer Control Software'
_computing_data_collection
;
MSC/AFC Diffractometer Control Software
(Molecular Structure Corporation, 1988)
;
_computing_data_reduction 'TEXSAN (Molecular Structure Corporation, 1985)'
_computing_molecular_graphics 'ORTEPII (Johnson, 1976)'
_computing_structure_refinement TEXSAN
_computing_structure_solution 'MITHRIL (Gilmore, 1984), DIRDIF (Beurskens, 1984)'
_diffrn_measurement_device 'Rigaku AFC5R'
_diffrn_measurement_method \w-2\q
_diffrn_radiation_type MoK\a
_diffrn_radiation_wavelength 0.71069
_diffrn_reflns_av_R_equivalents 0.061
_diffrn_reflns_limit_h_max 9
_diffrn_reflns_limit_h_min 0
_diffrn_reflns_limit_k_max 7
_diffrn_reflns_limit_k_min 0
_diffrn_reflns_limit_l_max 24
_diffrn_reflns_limit_l_min -24
_diffrn_reflns_number 2110
_diffrn_reflns_theta_max 27.5
_diffrn_standards_decay_% 2.76
_diffrn_standards_interval_count 150
_diffrn_standards_number 3
_exptl_absorpt_coefficient_mu 0.099
_exptl_absorpt_correction_type none
_exptl_crystal_colour colourless
_exptl_crystal_density_diffrn 1.405
_exptl_crystal_density_meas ?
_exptl_crystal_description plate
_exptl_crystal_size_max 0.5
_exptl_crystal_size_mid 0.5
_exptl_crystal_size_min 0.1
_refine_diff_density_max 0.27
_refine_diff_density_min -0.35
_refine_ls_extinction_method none
_refine_ls_goodness_of_fit_obs 2.160
_refine_ls_hydrogen_treatment 'H atoms refined isotropically'
_refine_ls_number_parameters 141
_refine_ls_number_reflns 1301
_refine_ls_R_factor_obs .057
_refine_ls_shift/esd_max 0.007
_refine_ls_structure_factor_coef F
_refine_ls_weighting_details 'w = 4F~o~^2^/\s^2^(F~o~^2^)'
_refine_ls_weighting_scheme calc
_refine_ls_wR_factor_obs .070
_reflns_number_observed 1301
_reflns_number_total 1964
_reflns_observed_criterion I>1.5\s(I)
_cod_data_source_file fr1047.cif
_cod_data_source_block global
_cod_depositor_comments
;
The following automatic conversions were performed:

'_exptl_crystal_density_meas' value 'not determined' was changed to
'?' - the value is perceived as not measured.

Automatic conversion script
Id: cif_fix_values 3008 2015-01-20 13:52:24Z robertas 

The following automatic conversions were performed:

'_refine_ls_weighting_scheme' value 'w = 4F~o~^2^/\s^2^(F~o~^2^)' was
changed to 'calc'. New tag '_refine_ls_weighting_details' was
created. The value of the new tag was set to 'w =
4F~o~^2^/\s^2^(F~o~^2^)'.

Automatic conversion script
Id: cif_fix_values 3143 2015-03-26 13:38:13Z robertas 
;
_cod_original_cell_volume 776.0(10)
_cod_original_sg_symbol_H-M 'P 21/a'
_cod_database_code 2006584

loop_
_symmetry_equiv_pos_as_xyz
x,y,z
1/2-x,1/2+y,-z
-x,-y,-z
1/2+x,1/2-y,z

loop_
_atom_site_aniso_label
_atom_site_aniso_U_11
_atom_site_aniso_U_22
_atom_site_aniso_U_33
_atom_site_aniso_U_12
_atom_site_aniso_U_13
_atom_site_aniso_U_23
O1 .089(2) .0490(10) .0260(10) .0090(10) -.0270(10) .0020(10)
O2 .090(2) .0560(10) .0270(10) -.0050(10) -.0250(10) -.0070(10)
O3 .091(2) .0360(10) .0340(10) .0050(10) -.0270(10) -.0055(9)
C1 .0330(10) .0300(10) .0190(10) -.0040(10) -.0070(10) .0000(10)
C2 .0400(10) .0300(10) .0250(10) .0020(10) -.0110(10) -.0010(10)
C3 .0430(10) .043(2) .0220(10) -.0030(10) -.0080(10) -.0070(10)
C4 .0410(10) .047(2) .0210(10) -.0050(10) -.0110(10) .0040(10)
C5 .0400(10) .0360(10) .0310(10) .0040(10) -.0130(10) .0070(10)
C6 .0380(10) .0330(10) .0250(10) .0010(10) -.0080(10) -.0010(10)
C7 .0450(10) .0320(10) .0210(10) .0000(10) -.0110(10) .0020(10)
C8 .0470(10) .0340(10) .0240(10) -.0010(10) -.0110(10) .0010(10)
C9 .051(2) .046(2) .0200(10) -.0010(10) -.0110(10) -.0010(10)

loop_
_atom_site_label
_atom_site_fract_x
_atom_site_fract_y
_atom_site_fract_z
O1 -.1587(3) .2380(4) .57920(10)
O2 -.1713(3) -.1479(4) .54330(10)
O3 -.0149(3) -.3091(4) .66170(10)
C1 .0489(3) .0375(4) .78310(10)
C2 .0162(3) .2110(5) .83520(10)
C3 .0714(3) .1737(5) .90580(10)
C4 .1621(3) -.0332(5) .92440(10)
C5 .1994(3) -.2044(5) .87310(10)
C6 .1420(3) -.1714(5) .80270(10)
C7 -.0201(3) .0865(5) .71060(10)
C8 -.0495(3) -.0692(5) .65680(10)
C9 -.1322(4) .0056(5) .58790(10)
H2 -.047(3) .355(5) .8260(10)
H3 .047(3) .299(5) .939(2)
H4 .204(4) -.061(5) .973(2)
H5 .263(3) -.347(5) .8850(10)
H6 .169(4) -.299(6) .765(2)
H7 -.057(4) .250(6) .704(2)
H8 -.064(5) -.391(7) .620(2)
H9 -.225(6) .258(8) .540(2)

loop_
_geom_angle_atom_site_label_1
_geom_angle_atom_site_label_2
_geom_angle_atom_site_label_3
_geom_angle
_geom_angle_publ_flag
C2 C1 C6 118.7(2) yes
C2 C1 C7 117.2(2) yes
C6 C1 C7 124.1(2) yes
C1 C2 C3 120.6(2) yes
C2 C3 C4 120.0(2) yes
C3 C4 C5 120.1(2) yes
C4 C5 C6 120.4(2) yes
C1 C6 C5 120.1(2) yes
C1 C7 C8 128.6(2) yes
O3 C8 C7 123.5(2) yes
O3 C8 C9 114.1(2) yes
C7 C8 C9 122.3(2) yes
O1 C9 O2 124.4(2) yes
O1 C9 C8 116.2(2) yes
O2 C9 C8 119.4(2) yes
C9 O1 H9 108(3) no
C8 O3 H8 110(2) no
C1 C2 H2 123(2) no
C3 C2 H2 116(2) no
C2 C3 H3 117(2) no
C4 C3 H3 123(2) no
C3 C4 H4 121(2) no
C5 C4 H4 119(2) no
C4 C5 H5 121(2) no
C6 C5 H5 118(2) no
C1 C6 H6 119(2) no
C5 C6 H6 121(2) no
C1 C7 H7 113(2) no
C8 C7 H7 118(2) no

loop_
_geom_bond_atom_site_label_1
_geom_bond_atom_site_label_2
_geom_bond_site_symmetry_1
_geom_bond_site_symmetry_2
_geom_bond_distance
_geom_bond_publ_flag
O1 C9 . . 1.311(3) yes
O2 C9 . . 1.222(3) yes
O3 C8 . . 1.355(3) yes
C1 C2 . . 1.395(3) yes
C1 C6 . . 1.395(3) yes
C1 C7 . . 1.467(3) yes
C2 C3 . . 1.391(3) yes
C3 C4 . . 1.373(4) yes
C4 C5 . . 1.382(4) yes
C5 C6 . . 1.388(3) yes
C7 C8 . . 1.339(3) yes
C8 C9 . . 1.479(3) yes
O1 H9 . . .88(5) no
O3 H8 . . .97(4) no
C2 H2 . . .94(2) no
C3 H3 . . .95(3) no
C4 H4 . . .97(3) no
C5 H5 . . .95(3) no
C6 H6 . . 1.03(3) no
C7 H7 . . .95(3) no

loop_
_geom_torsion_atom_site_label_1
_geom_torsion_atom_site_label_2
_geom_torsion_atom_site_label_3
_geom_torsion_atom_site_label_4
_geom_torsion
_geom_torsion_publ_flag
O1 C9 C8 O3 -176.2(3) no
O1 C9 C8 C7 6.8(4) no
O2 C9 C8 O3 3.8(4) no
O2 C9 C8 C7 -173.1(3) no
O3 C8 C7 C1 -1.1(5) no
C1 C2 C3 C4 1.3(4) no
C1 C6 C5 C4 1.1(4) no
C1 C7 C8 C9 175.5(3) no
C2 C1 C6 C5 0.4(4) no
C2 C1 C7 C8 -160.5(3) no
C2 C3 C4 C5 0.3(4) no
C3 C2 C1 C6 -1.6(4) no
C3 C2 C1 C7 177.6(2) no
C3 C4 C5 C6 -1.5(4) no
C5 C6 C1 C7 -178.7(2) no
C6 C1 C7 C8 18.6(4) no
